data_4114961
loop_
_publ_author_name
'John M. Humphrey'
'Yusheng Liao'
'Amjad Ali'
'Tobias Rein'
'Yue-Ling Wong'
'Hui-Ju Chen'
'Anne K. Courtney'
'Stephen F. Martin'

_publ_section_title
;
 Enantioselective Total Syntheses of Manzamine A and Related Alkaloids
;
_journal_name_full 'Journal of the American Chemical Society'
_journal_page_first 8584
_journal_page_last 8592
_journal_paper_doi 10.1021/ja0202964
_journal_volume 124
_journal_year 2002
_chemical_formula_sum 'C20.3 H30.3 I N2 O0.3'
_chemical_formula_weight 434.1
_chemical_name_systematic
; 
 ? 
;
_space_group_IT_number 14
_symmetry_cell_setting monoclinic
_symmetry_space_group_name_Hall '-P 2ybc'
_symmetry_space_group_name_H-M 'P 1 21/c 1'
_atom_sites_solution_hydrogens calc
_atom_sites_solution_primary direct
_atom_sites_solution_secondary difmap
_audit_creation_method SHELXL-97
_cell_angle_alpha 90.00
_cell_angle_beta 101.92(1)
_cell_angle_gamma 90.00
_cell_formula_units_Z 4
_cell_length_a 17.598(2)
_cell_length_b 8.930(1)
_cell_length_c 13.646(2)
_cell_measurement_reflns_used 49
_cell_measurement_temperature 203(2)
_cell_measurement_theta_max 10
_cell_measurement_theta_min 8.5
_cell_volume 2098.2(5)
_computing_structure_refinement 'SHELXL-93 (Sheldrick, 1993)'
_computing_structure_solution 'SHELXS-86 (Sheldrick, 1990)'
_diffrn_ambient_temperature 203(2)
_diffrn_measurement_device_type 'Siemens P3'
_diffrn_measurement_method \w-scan
_diffrn_radiation_monochromator graphite
_diffrn_radiation_source 'normal-focus sealed tube'
_diffrn_radiation_type MoK\a
_diffrn_radiation_wavelength 0.71073
_diffrn_reflns_av_R_equivalents 0.050
_diffrn_reflns_limit_h_max 17
_diffrn_reflns_limit_h_min -17
_diffrn_reflns_limit_k_max 8
_diffrn_reflns_limit_k_min 0
_diffrn_reflns_limit_l_max 14
_diffrn_reflns_limit_l_min -14
_diffrn_reflns_number 6209
_diffrn_reflns_theta_max 22.5
_diffrn_reflns_theta_min 2
_diffrn_standards_decay_% 9
_diffrn_standards_interval_count 96
_diffrn_standards_number 4
_exptl_absorpt_coefficient_mu 1.531
_exptl_absorpt_correction_T_max .884
_exptl_absorpt_correction_T_min .605
_exptl_absorpt_correction_type gaussian
_exptl_crystal_colour colorless
_exptl_crystal_density_diffrn 1.37
_exptl_crystal_description lathes
_exptl_crystal_F_000 886
_exptl_crystal_size_max .41
_exptl_crystal_size_mid .38
_exptl_crystal_size_min .08
_refine_diff_density_max 2.6
_refine_diff_density_min -1.4
_refine_ls_extinction_method none
_refine_ls_goodness_of_fit_ref 2.62
_refine_ls_hydrogen_treatment constr
_refine_ls_matrix_type full
_refine_ls_number_parameters 201
_refine_ls_number_reflns 1571
_refine_ls_number_restraints 0
_refine_ls_R_factor_all 0.108
_refine_ls_R_factor_gt 0.0938
_refine_ls_shift/su_max 0.000
_refine_ls_shift/su_mean 0.000
_refine_ls_structure_factor_coef F
_refine_ls_weighting_details 'calc w=1/[\s^2^(Fo)+(0.0004(Fo^2^))]'
_refine_ls_weighting_scheme calc
_refine_ls_wR_factor_gt 0.126
_refine_ls_wR_factor_ref 0.152
_reflns_number_gt 1571
_reflns_number_total 2760
_reflns_threshold_expression >2sigma(I)
_cod_data_source_file ja0202964_2.cif
_cod_data_source_block Compound20
_cod_original_cell_volume 2098.2(4)
_cod_original_formula_sum 'C20.3 H30.3  I N2  O0.3'
_cod_database_code 4114961

loop_
_symmetry_equiv_pos_as_xyz
'x, y, z'
-X,1/2+Y,1/2-Z
-x,-y,-z
x,1/2-y,1/2+z

loop_
_atom_site_aniso_label
_atom_site_aniso_U_11
_atom_site_aniso_U_22
_atom_site_aniso_U_33
_atom_site_aniso_U_12
_atom_site_aniso_U_13
_atom_site_aniso_U_23
I 0.0494(9) 0.169(2) 0.0398(7) 0.0386(10) 0.0092(5) -0.0045(10)
N1 0.044(8) 0.035(11) 0.031(6) -0.012(8) 0.010(6) 0.008(8)
C2 0.034(9) 0.034(12) 0.045(8) -0.004(9) 0.022(7) -0.020(10)
C3 0.068(12) 0.015(12) 0.050(9) -0.021(10) 0.029(9) -0.018(10)
C4 0.053(12) 0.05(2) 0.074(13) -0.015(11) 0.002(10) 0.028(13)
C5 0.040(11) 0.07(2) 0.067(12) 0.005(11) -0.015(9) 0.020(13)
C6 0.067(14) 0.11(2) 0.036(9) -0.002(14) -0.015(9) 0.018(12)
C6A 0.032(9) 0.06(2) 0.037(8) -0.029(9) 0.008(7) 0.017(10)
N7 0.045(9) 0.09(2) 0.039(7) -0.031(9) 0.004(7) 0.023(10)
C8 0.028(10) 0.12(2) 0.041(9) 0.001(11) 0.011(8) 0.014(13)
C9 0.034(9) 0.10(2) 0.035(8) 0.001(10) 0.001(7) 0.025(11)
C9A 0.026(9) 0.06(2) 0.032(8) 0.006(9) -0.003(7) 0.019(10)
C10 0.038(10) 0.08(2) 0.027(8) 0.006(10) 0.017(7) 0.008(10)
C13 0.048(10) 0.025(12) 0.049(9) -0.010(9) 0.014(8) -0.000(10)
C14 0.061(12) 0.042(15) 0.062(11) -0.010(11) 0.042(10) -0.014(12)
C15 0.084(15) 0.031(13) 0.031(9) 0.005(11) 0.017(9) -0.000(10)
C16 0.052(12) 0.09(2) 0.023(8) -0.012(12) 0.005(8) -0.007(10)
C18 0.10(2) 0.08(2) 0.056(11) -0.07(2) 0.005(11) 0.014(14)
C19 0.066(13) 0.12(3) 0.060(11) -0.051(14) 0.025(10) 0.015(14)

loop_
_atom_site_label
_atom_site_type_symbol
_atom_site_fract_x
_atom_site_fract_y
_atom_site_fract_z
_atom_site_U_iso_or_equiv
_atom_site_occupancy
I I 0.36986(7) -0.0705(2) 0.11866(8) 0.0862(8) 1
N1 N 0.1841(7) 0.075(2) 0.3482(8) 0.036(5) 1
C2 C 0.1302(9) 0.169(2) 0.3837(11) 0.036(6) 1
C3 C 0.1735(10) 0.307(2) 0.4299(11) 0.042(7) 1
C3A C 0.2127(9) 0.398(2) 0.3585(11) 0.037(4) 1
C4 C 0.1550(10) 0.477(2) 0.2802(14) 0.061(8) 1
C5 C 0.1703(10) 0.513(3) 0.1929(14) 0.063(8) 1
C6 C 0.2457(11) 0.482(3) 0.1580(12) 0.073(10) 1
C6A C 0.2932(8) 0.356(2) 0.2202(11) 0.043(7) 1
N7 N 0.3793(8) 0.393(2) 0.2617(10) 0.060(7) 1
C8 C 0.4045(9) 0.268(3) 0.3311(11) 0.061(9) 1
C9 C 0.3402(9) 0.237(3) 0.3856(11) 0.057(8) 1
C9A C 0.2634(8) 0.287(2) 0.3113(10) 0.041(7) 1
C10 C 0.2173(9) 0.148(2) 0.2709(10) 0.046(7) 1
C11 C 0.1446(10) -0.061(2) 0.3058(11) 0.036(6) 1
C12 C 0.1148(8) -0.162(2) 0.3833(10) 0.034(4) 1
C13 C 0.0357(9) -0.179(2) 0.3776(12) 0.040(6) 1
C14 C 0.0100(11) -0.262(2) 0.4472(13) 0.051(8) 1
C15 C 0.0644(11) -0.335(2) 0.5236(11) 0.048(8) 1
C16 C 0.1403(10) -0.318(3) 0.5249(10) 0.054(8) 1
C17 C 0.1683(8) -0.234(2) 0.4583(9) 0.028(4) 1
C18 C 0.3919(12) 0.545(3) 0.3193(14) 0.081(10) 1
C19 C 0.4229(11) 0.393(3) 0.1764(13) 0.082(11) 1
O1A O 0.559(2) 0.347(5) 0.050(2) 0.051(9) .3
C2A C 0.616(3) 0.365(6) -0.005(3) 0.033(12) .3

loop_
_atom_type_symbol
_atom_type_description
_atom_type_scat_dispersion_real
_atom_type_scat_dispersion_imag
_atom_type_scat_source
C C 0.0033 0.0016 'International Tables Vol C Tables 4.2.6.8 and 6.1.1.4'
H H 0.0000 0.0000 'International Tables Vol C Tables 4.2.6.8 and 6.1.1.4'
N N 0.0061 0.0033 'International Tables Vol C Tables 4.2.6.8 and 6.1.1.4'
O O 0.0106 0.0060 'International Tables Vol C Tables 4.2.6.8 and 6.1.1.4'
I I -0.4742 1.8119 'International Tables Vol C Tables 4.2.6.8 and 6.1.1.4'

loop_
_geom_angle_atom_site_label_1
_geom_angle_atom_site_label_2
_geom_angle_atom_site_label_3
_geom_angle
C2 N1 C10 112.0(14)
C10 N1 C11 108.4(12)
C11 N1 C2 109.1(13)
C3 C2 N1 107.9(13)
C3A C3 C2 114.8(13)
C4 C3A C9A 111.5(13)
C4 C3A C3 112.1(14)
C9A C3A C3 107.3(14)
C5 C4 C3A 122(2)
C6 C5 C4 126(2)
C6A C6 C5 112(2)
N7 C6A C9A 104.9(11)
N7 C6A C6 115(2)
C9A C6A C6 119.1(14)
C8 N7 C18 110.0(13)
C8 N7 C19 111(2)
C8 N7 C6A 102.8(14)
C18 N7 C19 110(2)
C18 N7 C6A 113.3(15)
C19 N7 C6A 109.4(12)
C9 C8 N7 107.4(14)
C9A C9 C8 105.2(13)
C10 C9A C3A 111.1(13)
C10 C9A C6A 105.8(12)
C10 C9A C9 109(2)
C3A C9A C6A 113(2)
C3A C9A C9 113.7(12)
C6A C9A C9 103.7(12)
N1 C10 C9A 111.5(12)
C12 C11 N1 114.2(12)
C13 C12 C17 121(2)
C13 C12 C11 120.1(13)
C17 C12 C11 119.4(13)
C14 C13 C12 119.9(15)
C15 C14 C13 120(2)
C16 C15 C14 119(2)
C17 C16 C15 123(2)
C12 C17 C16 117.8(14)

loop_
_geom_bond_atom_site_label_1
_geom_bond_atom_site_label_2
_geom_bond_distance
C2 N1 1.42(2)
C10 N1 1.46(2)
C11 N1 1.46(2)
C3 C2 1.52(2)
C3A C3 1.54(2)
C4 C3A 1.49(2)
C9A C3A 1.56(2)
C5 C4 1.31(3)
C6 C5 1.52(3)
C6A C6 1.55(3)
N7 C6A 1.54(2)
C9A C6A 1.57(2)
C8 N7 1.47(3)
C18 N7 1.56(3)
C19 N7 1.52(2)
C9 C8 1.50(2)
C9A C9 1.58(2)
C10 C9A 1.52(3)
C12 C11 1.56(2)
C13 C12 1.39(2)
C17 C12 1.40(2)
C14 C13 1.35(3)
C15 C14 1.42(2)
C16 C15 1.34(3)
C17 C16 1.35(2)
C2A O1A 1.38(6)
